data_4074026
loop_
_publ_author_name
'Cortes-Llamas, Sara A.'
'Mu\~noz-Hern\'andez, Miguel-\'Angel'

_publ_section_title
;
 Sodium Polypyrazolylaluminates: Synthesis, Characterization, and
 Isolation of a Reaction Intermediate of a Trispyrazolylaluminate
;
_journal_issue 27
_journal_name_full Organometallics
_journal_page_first 6844
_journal_paper_doi 10.1021/om700828b
_journal_volume 26
_journal_year 2007
_chemical_formula_sum 'C77 H136 Al2 N12 Na2'
_chemical_formula_weight 618.49
_chemical_name_common 'Compound 4'
_chemical_name_systematic
; 
 ? 
;
_space_group_IT_number 2
_symmetry_cell_setting triclinic
_symmetry_space_group_name_Hall '-P 1'
_symmetry_space_group_name_H-M 'P -1'
_atom_sites_solution_hydrogens geom
_atom_sites_solution_primary direct
_atom_sites_solution_secondary difmap
_audit_creation_method SHELXL-97
_cell_angle_alpha 95.412(2)
_cell_angle_beta 99.459(2)
_cell_angle_gamma 110.421(2)
_cell_formula_units_Z 2
_cell_length_a 9.8013(13)
_cell_length_b 10.5746(14)
_cell_length_c 21.951(3)
_cell_measurement_temperature 100(2)
_cell_volume 2074.6(5)
_computing_cell_refinement 'Bruker SMART'
_computing_data_collection 'Bruker SMART'
_computing_data_reduction 'Bruker SHELXTL'
_computing_molecular_graphics 'Bruker SHELXTL'
_computing_publication_material 'Bruker SHELXTL'
_computing_structure_refinement 'SHELXL-97 (Sheldrick, 1997)'
_computing_structure_solution 'SHELXS-97 (Sheldrick, 1990)'
_diffrn_ambient_temperature 100(2)
_diffrn_measured_fraction_theta_full 0.998
_diffrn_measured_fraction_theta_max 0.998
_diffrn_measurement_device_type 'CCD area detector'
_diffrn_measurement_method 'phi and omega scans'
_diffrn_radiation_monochromator graphite
_diffrn_radiation_source 'fine-focus sealed tube'
_diffrn_radiation_type MoK\a
_diffrn_radiation_wavelength 0.71073
_diffrn_reflns_av_R_equivalents 0.0234
_diffrn_reflns_av_sigmaI/netI 0.0278
_diffrn_reflns_limit_h_max 11
_diffrn_reflns_limit_h_min -11
_diffrn_reflns_limit_k_max 12
_diffrn_reflns_limit_k_min -12
_diffrn_reflns_limit_l_max 26
_diffrn_reflns_limit_l_min -26
_diffrn_reflns_number 20218
_diffrn_reflns_theta_full 25.00
_diffrn_reflns_theta_max 25.00
_diffrn_reflns_theta_min 1.91
_exptl_absorpt_coefficient_mu 0.090
_exptl_absorpt_correction_type none
_exptl_crystal_colour colorless
_exptl_crystal_density_diffrn 1.034
_exptl_crystal_density_method 'not measured'
_exptl_crystal_description rectangular
_exptl_crystal_F_000 698
_exptl_crystal_size_max 0.23
_exptl_crystal_size_mid 0.21
_exptl_crystal_size_min 0.21
_refine_diff_density_max 0.380
_refine_diff_density_min -0.193
_refine_diff_density_rms 0.045
_refine_ls_extinction_method none
_refine_ls_goodness_of_fit_ref 1.075
_refine_ls_hydrogen_treatment mixed
_refine_ls_matrix_type full
_refine_ls_number_parameters 548
_refine_ls_number_reflns 7299
_refine_ls_number_restraints 50
_refine_ls_restrained_S_all 1.074
_refine_ls_R_factor_all 0.0534
_refine_ls_R_factor_gt 0.0481
_refine_ls_shift/su_max 6.884
_refine_ls_shift/su_mean 0.017
_refine_ls_structure_factor_coef Fsqd
_refine_ls_weighting_details 'calc w=1/[\s^2^(Fo^2^)+(0.0746P)^2^+0.6450P] where P=(Fo^2^+2Fc^2^)/3'
_refine_ls_weighting_scheme calc
_refine_ls_wR_factor_gt 0.1274
_refine_ls_wR_factor_ref 0.1313
_reflns_number_gt 6563
_reflns_number_total 7299
_reflns_threshold_expression >2sigma(I)
_cod_data_source_file om700828b-file004.cif
_cod_data_source_block sara8m
_cod_depositor_comments
;
The following automatic conversions were performed:

'_symmetry_cell_setting' value 'Triclinic' changed to 'triclinic'
according to /home/saulius/struct/CIF-dictionaries/cif_core.dic
dictionary named 'cif_core.dic' version 2.4.1 from 2010-06-29.

Automatic conversion script
Id: cif_fix_values 1715 2011-07-08 13:25:40Z adriana 
;
_cod_original_sg_symbol_H-M P-1
_cod_original_formula_sum 'C77 H136 N12 Na2 Al2'
_cod_database_code 4074026

loop_
_symmetry_equiv_pos_as_xyz
'x, y, z'
'-x, -y, -z'

loop_
_atom_site_label
_atom_site_type_symbol
_atom_site_fract_x
_atom_site_fract_y
_atom_site_fract_z
_atom_site_U_iso_or_equiv
_atom_site_adp_type
_atom_site_occupancy
_atom_site_symmetry_multiplicity
_atom_site_calc_flag
_atom_site_refinement_flags
_atom_site_disorder_assembly
_atom_site_disorder_group
Al1 Al 0.90079(5) 1.24832(5) 0.29280(2) 0.02301(14) Uani 1 1 d . . .
Na1 Na 0.57226(8) 1.02965(7) 0.22155(3) 0.03233(19) Uani 1 1 d . . .
N1 N 0.70600(18) 0.80614(17) 0.20424(8) 0.0369(4) Uani 1 1 d . . .
N2 N 0.58479(18) 0.82546(16) 0.17284(7) 0.0370(4) Uani 1 1 d . . .
N3 N 0.72872(14) 1.29726(13) 0.29628(6) 0.0217(3) Uani 1 1 d . . .
N4 N 0.63836(15) 1.26783(14) 0.23681(6) 0.0236(3) Uani 1 1 d . . .
N5 N 0.85993(14) 1.08582(13) 0.33214(6) 0.0225(3) Uani 1 1 d . . .
N6 N 0.70576(14) 1.01659(13) 0.31952(6) 0.0234(3) Uani 1 1 d . . .
C1 C 0.54374(19) 0.74002(17) 0.11891(8) 0.0275(4) Uani 1 1 d . A .
C2 C 0.63956(19) 0.66800(18) 0.11659(8) 0.0288(4) Uani 1 1 d . . .
H2 H 0.6337 0.6012 0.0831 0.035 Uiso 1 1 calc R . .
C3 C 0.74318(19) 0.71263(16) 0.17194(8) 0.0268(4) Uani 1 1 d . . .
C4 C 0.4102(2) 0.7316(2) 0.07057(8) 0.0343(4) Uani 1 1 d . . .
C5 C 0.4498(4) 0.8614(3) 0.04174(16) 0.0499(10) Uani 0.690(5) 1 d P A 2
H5A H 0.3650 0.8556 0.0094 0.116(12) Uiso 1 1 calc R A 2
H5B H 0.5363 0.8720 0.0229 0.074(9) Uiso 1 1 calc R A 2
H5C H 0.4735 0.9404 0.0743 0.084(9) Uiso 1 1 calc R A 2
C6 C 0.2788(3) 0.7134(4) 0.10121(15) 0.0477(10) Uani 0.690(5) 1 d P A 2
H6A H 0.1925 0.7079 0.0698 0.111(12) Uiso 1 1 calc R A 2
H6B H 0.3036 0.7915 0.1344 0.076(8) Uiso 1 1 calc R A 2
H6C H 0.2552 0.6290 0.1193 0.093(11) Uiso 1 1 calc R A 2
C7 C 0.3718(4) 0.6089(3) 0.01900(14) 0.0450(9) Uani 0.690(5) 1 d P A 2
H7A H 0.2844 0.6019 -0.0121 0.106(11) Uiso 1 1 calc R A 2
H7B H 0.3501 0.5250 0.0374 0.074(9) Uiso 1 1 calc R A 2
H7C H 0.4565 0.6214 -0.0013 0.072(8) Uiso 1 1 calc R A 2
C5A C 0.3533(10) 0.8511(10) 0.0880(4) 0.066(3) Uani 0.310(5) 1 d P A 1
H5AA H 0.3273 0.8463 0.1292 2.0(8) Uiso 1 1 calc R A 1
H5BB H 0.2653 0.8411 0.0565 1.8(7) Uiso 1 1 calc R A 1
H5CC H 0.4322 0.9397 0.0891 2.0(10) Uiso 1 1 calc R A 1
C7A C 0.4478(11) 0.7430(11) 0.0070(4) 0.071(3) Uani 0.310(5) 1 d P A 1
H7AA H 0.3597 0.7372 -0.0234 2.0(8) Uiso 1 1 calc R A 1
H7BB H 0.4796 0.6683 -0.0059 2.0(8) Uiso 1 1 calc R A 1
H7CC H 0.5285 0.8309 0.0089 0.72(15) Uiso 1 1 calc R A 1
C6A C 0.2777(10) 0.5938(11) 0.0685(5) 0.079(3) Uani 0.310(5) 1 d P A 1
H6AA H 0.2550 0.5884 0.1103 2.0(7) Uiso 1 1 calc R A 1
H6BB H 0.3056 0.5167 0.0554 0.9(2) Uiso 1 1 calc R A 1
H6CC H 0.1898 0.5902 0.0387 0.35(5) Uiso 1 1 calc R A 1
C8 C 0.87865(19) 0.68195(18) 0.19713(8) 0.0299(4) Uani 1 1 d . . .
C9 C 0.8765(2) 0.5532(2) 0.15863(10) 0.0390(5) Uani 1 1 d . . .
H9A H 0.7900 0.4746 0.1624 0.058 Uiso 1 1 calc R . .
H9B H 0.9679 0.5376 0.1742 0.058 Uiso 1 1 calc R . .
H9C H 0.8701 0.5647 0.1146 0.058 Uiso 1 1 calc R . .
C10 C 1.0171(2) 0.8038(2) 0.19241(9) 0.0376(4) Uani 1 1 d . . .
H10A H 1.0164 0.8124 0.1483 0.056 Uiso 1 1 calc R . .
H10B H 1.1071 0.7889 0.2110 0.056 Uiso 1 1 calc R . .
H10C H 1.0160 0.8879 0.2149 0.056 Uiso 1 1 calc R . .
C11 C 0.8834(2) 0.6611(2) 0.26553(9) 0.0386(4) Uani 1 1 d . . .
H11A H 0.8831 0.7429 0.2904 0.058 Uiso 1 1 calc R . .
H11B H 0.9742 0.6452 0.2820 0.058 Uiso 1 1 calc R . .
H11C H 0.7960 0.5819 0.2679 0.058 Uiso 1 1 calc R . .
C12 C 0.52042(17) 1.29957(16) 0.24271(8) 0.0229(3) Uani 1 1 d . . .
C13 C 0.53034(18) 1.34819(16) 0.30516(8) 0.0242(3) Uani 1 1 d . . .
H13 H 0.4608 1.3775 0.3218 0.029 Uiso 1 1 calc R . .
C14 C 0.66193(17) 1.34514(15) 0.33791(7) 0.0218(3) Uani 1 1 d . . .
C15 C 0.39513(18) 1.27325(17) 0.18627(8) 0.0269(4) Uani 1 1 d . . .
C16 C 0.2762(2) 1.1310(2) 0.18233(9) 0.0391(5) Uani 1 1 d . . .
H16A H 0.3184 1.0612 0.1742 0.059 Uiso 1 1 calc R . .
H16B H 0.1914 1.1168 0.1483 0.059 Uiso 1 1 calc R . .
H16C H 0.2427 1.1241 0.2220 0.059 Uiso 1 1 calc R . .
C17 C 0.4528(2) 1.2797(2) 0.12585(8) 0.0370(4) Uani 1 1 d . . .
H17A H 0.5239 1.3723 0.1268 0.055 Uiso 1 1 calc R . .
H17B H 0.3692 1.2568 0.0901 0.055 Uiso 1 1 calc R . .
H17C H 0.5024 1.2143 0.1218 0.055 Uiso 1 1 calc R . .
C18 C 0.3246(2) 1.3810(2) 0.19347(10) 0.0453(5) Uani 1 1 d . . .
H18A H 0.4003 1.4723 0.1963 0.068 Uiso 1 1 calc R . .
H18B H 0.2844 1.3758 0.2316 0.068 Uiso 1 1 calc R . .
H18C H 0.2439 1.3638 0.1571 0.068 Uiso 1 1 calc R . .
C19 C 0.72768(18) 1.39127(16) 0.40762(8) 0.0252(4) Uani 1 1 d . . .
C20 C 0.6038(2) 1.3912(2) 0.44234(8) 0.0356(4) Uani 1 1 d . . .
H20A H 0.5573 1.4531 0.4263 0.053 Uiso 1 1 calc R . .
H20B H 0.6464 1.4220 0.4872 0.053 Uiso 1 1 calc R . .
H20C H 0.5286 1.2984 0.4357 0.053 Uiso 1 1 calc R . .
C21 C 0.8439(2) 1.53807(17) 0.41872(8) 0.0314(4) Uani 1 1 d . . .
H21A H 0.9238 1.5400 0.3968 0.047 Uiso 1 1 calc R . .
H21B H 0.8857 1.5684 0.4637 0.047 Uiso 1 1 calc R . .
H21C H 0.7961 1.5992 0.4027 0.047 Uiso 1 1 calc R . .
C22 C 0.8010(2) 1.29698(18) 0.43550(8) 0.0311(4) Uani 1 1 d . . .
H22A H 0.7272 1.2034 0.4284 0.047 Uiso 1 1 calc R . .
H22B H 0.8392 1.3290 0.4806 0.047 Uiso 1 1 calc R . .
H22C H 0.8834 1.2983 0.4153 0.047 Uiso 1 1 calc R . .
C23 C 0.67790(17) 0.91854(16) 0.35472(7) 0.0229(3) Uani 1 1 d . . .
C24 C 0.81154(18) 0.91893(16) 0.38931(8) 0.0241(3) Uani 1 1 d . . .
H24 H 0.8227 0.8586 0.4175 0.029 Uiso 1 1 calc R . .
C25 C 0.92350(17) 1.02471(16) 0.37415(7) 0.0214(3) Uani 1 1 d . . .
C26 C 1.09089(17) 1.06985(16) 0.39804(7) 0.0231(3) Uani 1 1 d . . .
C27 C 1.12477(19) 0.95984(18) 0.43178(8) 0.0291(4) Uani 1 1 d . . .
H27A H 1.0811 0.9517 0.4690 0.044 Uiso 1 1 calc R . .
H27B H 1.2329 0.9858 0.4444 0.044 Uiso 1 1 calc R . .
H27C H 1.0820 0.8719 0.4035 0.044 Uiso 1 1 calc R . .
C28 C 1.17152(18) 1.08902(18) 0.34350(8) 0.0286(4) Uani 1 1 d . . .
H28A H 1.1402 1.0011 0.3158 0.043 Uiso 1 1 calc R . .
H28B H 1.2793 1.1231 0.3598 0.043 Uiso 1 1 calc R . .
H28C H 1.1466 1.1551 0.3200 0.043 Uiso 1 1 calc R . .
C29 C 1.14952(18) 1.20456(17) 0.44458(8) 0.0259(4) Uani 1 1 d . . .
H29A H 1.1376 1.2778 0.4226 0.039 Uiso 1 1 calc R . .
H29B H 1.2552 1.2280 0.4628 0.039 Uiso 1 1 calc R . .
H29C H 1.0932 1.1938 0.4780 0.039 Uiso 1 1 calc R . .
C30 C 0.52002(18) 0.82783(17) 0.35688(9) 0.0297(4) Uani 1 1 d . . .
C31 C 0.4916(2) 0.8654(3) 0.42160(10) 0.0494(6) Uani 1 1 d . . .
H31A H 0.5008 0.9613 0.4278 0.074 Uiso 1 1 calc R . .
H31B H 0.5647 0.8524 0.4541 0.074 Uiso 1 1 calc R . .
H31C H 0.3910 0.8066 0.4243 0.074 Uiso 1 1 calc R . .
C32 C 0.5050(2) 0.6785(2) 0.34681(16) 0.0687(8) Uani 1 1 d . . .
H32A H 0.5209 0.6544 0.3051 0.103 Uiso 1 1 calc R . .
H32B H 0.4050 0.6200 0.3503 0.103 Uiso 1 1 calc R . .
H32C H 0.5794 0.6653 0.3786 0.103 Uiso 1 1 calc R . .
C33 C 0.4045(2) 0.8491(2) 0.30778(10) 0.0400(5) Uani 1 1 d . . .
C34 C 1.08611(19) 1.40659(18) 0.32983(9) 0.0314(4) Uani 1 1 d . . .
H34A H 1.1718 1.3789 0.3304 0.047 Uiso 1 1 calc R . .
H34B H 1.0837 1.4396 0.3727 0.047 Uiso 1 1 calc R . .
H34C H 1.0949 1.4799 0.3048 0.047 Uiso 1 1 calc R . .
C35 C 0.8933(2) 1.1843(2) 0.20447(9) 0.0327(4) Uani 1 1 d . . .
H1 H 0.754(3) 0.852(2) 0.2423(11) 0.052(7) Uiso 1 1 d . . .
H33A H 0.414(2) 0.948(2) 0.3150(10) 0.045(6) Uiso 1 1 d . . .
H33B H 0.419(3) 0.824(2) 0.2675(11) 0.048(6) Uiso 1 1 d . . .
H33C H 0.306(3) 0.797(2) 0.3148(10) 0.051(6) Uiso 1 1 d . . .
H35A H 0.890(3) 1.253(3) 0.1787(13) 0.072(8) Uiso 1 1 d . . .
H35B H 0.817(3) 1.101(3) 0.1839(11) 0.055(7) Uiso 1 1 d . . .
H35C H 0.981(3) 1.169(2) 0.2003(11) 0.059(7) Uiso 1 1 d . . .
C36 C 1.026(2) 0.2560(18) 0.0296(9) 0.250(15) Uani 0.440(18) 1 d PU B 2
H36A H 1.0549 0.2881 0.0749 0.375 Uiso 1 1 calc R B 2
H36B H 0.9350 0.2709 0.0126 0.375 Uiso 1 1 calc R B 2
H36C H 1.1063 0.3069 0.0097 0.375 Uiso 1 1 calc R B 2
C37 C 1.006(3) 0.146(4) 0.0202(12) 0.119(8) Uani 0.440(18) 1 d PU . 2
C38 C 0.9186(18) 0.019(4) 0.0379(7) 0.085(6) Uani 0.440(18) 1 d PU B 2
H38A H 0.8637 0.0327 0.0681 0.26(4) Uiso 1 1 calc R B 2
C39 C 0.8958(19) -0.118(4) 0.0217(9) 0.095(6) Uani 0.440(18) 1 d PU . 2
H39A H 0.8237 -0.1887 0.0357 0.32(4) Uiso 1 1 calc R . 2
C40 C 1.048(3) 0.130(2) -0.0018(13) 0.121(9) Uani 0.560(18) 1 d PU . 1
H40A H 1.0843 0.2246 -0.0048 0.15(3) Uiso 1 1 calc R . 1
C41 C 1.0930(18) 0.043(3) -0.0364(8) 0.102(5) Uani 0.560(18) 1 d PU B 1
H41A H 1.1621 0.0783 -0.0620 0.23(4) Uiso 1 1 calc R B 1
C42 C 1.042(3) -0.087(3) -0.0344(10) 0.112(7) Uani 0.560(18) 1 d PU . 1
H42A H 1.0705 -0.1489 -0.0590 0.33(6) Uiso 1 1 calc R . 1

loop_
_atom_site_aniso_label
_atom_site_aniso_U_11
_atom_site_aniso_U_22
_atom_site_aniso_U_33
_atom_site_aniso_U_23
_atom_site_aniso_U_13
_atom_site_aniso_U_12
Al1 0.0183(3) 0.0262(3) 0.0255(3) 0.0050(2) 0.00348(19) 0.0097(2)
Na1 0.0329(4) 0.0292(4) 0.0318(4) -0.0045(3) -0.0064(3) 0.0162(3)
N1 0.0380(9) 0.0384(9) 0.0314(9) -0.0102(7) -0.0068(7) 0.0210(7)
N2 0.0375(9) 0.0400(9) 0.0340(9) -0.0041(7) -0.0015(7) 0.0218(7)
N3 0.0196(7) 0.0222(7) 0.0223(7) 0.0030(5) 0.0011(5) 0.0084(5)
N4 0.0215(7) 0.0263(7) 0.0233(7) 0.0045(6) 0.0009(5) 0.0106(6)
N5 0.0174(7) 0.0230(7) 0.0251(7) 0.0005(5) -0.0001(5) 0.0081(5)
N6 0.0169(7) 0.0230(7) 0.0276(7) -0.0003(6) 0.0001(5) 0.0075(5)
C1 0.0303(9) 0.0258(9) 0.0247(9) 0.0035(7) 0.0056(7) 0.0085(7)
C2 0.0307(9) 0.0278(9) 0.0267(9) -0.0002(7) 0.0080(7) 0.0096(7)
C3 0.0273(9) 0.0228(8) 0.0294(9) 0.0026(7) 0.0077(7) 0.0080(7)
C4 0.0338(10) 0.0407(10) 0.0286(9) 0.0030(8) 0.0032(8) 0.0164(8)
C5 0.051(2) 0.053(2) 0.0475(19) 0.0171(16) -0.0016(15) 0.0240(16)
C6 0.0328(16) 0.071(3) 0.0373(17) -0.0020(16) 0.0036(13) 0.0221(16)
C7 0.0411(18) 0.056(2) 0.0330(16) -0.0075(14) -0.0084(13) 0.0234(15)
C5A 0.066(6) 0.077(6) 0.061(5) -0.002(4) -0.010(4) 0.048(5)
C7A 0.075(6) 0.087(7) 0.051(5) 0.015(5) 0.009(4) 0.034(5)
C6A 0.053(5) 0.081(7) 0.083(7) 0.021(5) -0.020(5) 0.013(5)
C8 0.0267(9) 0.0297(9) 0.0326(9) 0.0030(7) 0.0055(7) 0.0104(7)
C9 0.0331(10) 0.0384(11) 0.0477(12) 0.0006(9) 0.0071(9) 0.0184(9)
C10 0.0301(10) 0.0390(11) 0.0387(10) 0.0057(8) 0.0044(8) 0.0081(8)
C11 0.0424(11) 0.0416(11) 0.0384(11) 0.0120(8) 0.0106(9) 0.0214(9)
C12 0.0204(8) 0.0207(8) 0.0270(8) 0.0056(6) 0.0035(6) 0.0072(6)
C13 0.0215(8) 0.0225(8) 0.0292(9) 0.0030(7) 0.0059(7) 0.0090(7)
C14 0.0203(8) 0.0159(7) 0.0269(8) 0.0022(6) 0.0047(6) 0.0044(6)
C15 0.0215(8) 0.0308(9) 0.0282(9) 0.0068(7) 0.0014(7) 0.0107(7)
C16 0.0258(9) 0.0441(11) 0.0376(11) 0.0093(9) -0.0027(8) 0.0045(8)
C17 0.0274(9) 0.0510(12) 0.0287(9) 0.0093(8) -0.0003(8) 0.0122(8)
C18 0.0425(12) 0.0591(13) 0.0421(11) 0.0059(10) -0.0036(9) 0.0343(11)
C19 0.0230(8) 0.0256(8) 0.0248(8) 0.0001(7) 0.0023(7) 0.0086(7)
C20 0.0320(10) 0.0471(11) 0.0263(9) 0.0008(8) 0.0063(8) 0.0143(9)
C21 0.0285(9) 0.0274(9) 0.0325(9) -0.0051(7) 0.0010(7) 0.0083(7)
C22 0.0335(10) 0.0304(9) 0.0249(9) -0.0002(7) -0.0013(7) 0.0111(8)
C23 0.0201(8) 0.0205(8) 0.0266(8) -0.0022(6) 0.0022(6) 0.0085(6)
C24 0.0227(8) 0.0231(8) 0.0265(8) 0.0023(7) 0.0027(7) 0.0103(7)
C25 0.0205(8) 0.0229(8) 0.0210(8) -0.0019(6) 0.0010(6) 0.0110(6)
C26 0.0177(8) 0.0265(8) 0.0240(8) 0.0014(7) 0.0001(6) 0.0095(7)
C27 0.0223(8) 0.0311(9) 0.0339(9) 0.0033(7) 0.0000(7) 0.0129(7)
C28 0.0215(8) 0.0340(9) 0.0306(9) 0.0011(7) 0.0046(7) 0.0121(7)
C29 0.0212(8) 0.0275(9) 0.0260(8) 0.0000(7) -0.0005(7) 0.0089(7)
C30 0.0190(8) 0.0252(9) 0.0429(10) 0.0040(7) 0.0025(7) 0.0079(7)
C31 0.0256(10) 0.0716(15) 0.0440(12) 0.0162(11) 0.0101(9) 0.0067(10)
C32 0.0251(11) 0.0255(11) 0.146(3) 0.0081(13) 0.0110(13) 0.0031(8)
C33 0.0192(9) 0.0523(13) 0.0422(12) 0.0069(10) 0.0009(8) 0.0085(9)
C34 0.0232(9) 0.0289(9) 0.0429(10) 0.0101(8) 0.0074(8) 0.0093(7)
C35 0.0289(10) 0.0425(11) 0.0314(10) 0.0052(9) 0.0091(8) 0.0178(9)
C36 0.215(18) 0.166(13) 0.24(2) 0.030(13) -0.196(17) 0.018(13)
C37 0.062(10) 0.174(13) 0.079(13) 0.071(11) -0.026(8) -0.002(11)
C38 0.029(5) 0.182(14) 0.029(6) 0.033(10) 0.014(4) 0.013(11)
C39 0.031(6) 0.170(13) 0.050(8) 0.046(10) -0.007(5) -0.003(10)
C40 0.085(16) 0.138(10) 0.105(19) 0.011(11) -0.055(11) 0.036(11)
C41 0.050(7) 0.140(10) 0.077(9) 0.028(8) -0.025(5) 0.002(9)
C42 0.096(16) 0.136(9) 0.077(11) 0.011(8) -0.048(10) 0.042(10)

loop_
_atom_type_symbol
_atom_type_description
_atom_type_scat_dispersion_real
_atom_type_scat_dispersion_imag
_atom_type_scat_source
C C 0.0033 0.0016 'International Tables Vol C Tables 4.2.6.8 and 6.1.1.4'
H H 0.0000 0.0000 'International Tables Vol C Tables 4.2.6.8 and 6.1.1.4'
N N 0.0061 0.0033 'International Tables Vol C Tables 4.2.6.8 and 6.1.1.4'
Na Na 0.0362 0.0249 'International Tables Vol C Tables 4.2.6.8 and 6.1.1.4'
Al Al 0.0645 0.0514 'International Tables Vol C Tables 4.2.6.8 and 6.1.1.4'

loop_
_geom_angle_atom_site_label_1
_geom_angle_atom_site_label_2
_geom_angle_atom_site_label_3
_geom_angle
_geom_angle_site_symmetry_1
_geom_angle_site_symmetry_3
N3 Al1 N5 103.39(6) . .
N3 Al1 C35 108.21(7) . .
N5 Al1 C35 105.07(8) . .
N3 Al1 C34 110.29(7) . .
N5 Al1 C34 117.79(7) . .
C35 Al1 C34 111.44(9) . .
N4 Na1 N6 97.29(5) . .
N4 Na1 N2 151.97(6) . .
N6 Na1 N2 92.43(5) . .
N4 Na1 N3 28.56(4) . .
N6 Na1 N3 68.74(4) . .
N2 Na1 N3 147.85(5) . .
N4 Na1 C33 122.40(6) . .
N6 Na1 C33 60.72(5) . .
N2 Na1 C33 85.22(7) . .
N3 Na1 C33 105.84(6) . .
N4 Na1 C12 23.98(4) . .
N6 Na1 C12 104.96(5) . .
N2 Na1 C12 162.33(6) . .
N3 Na1 C12 43.00(4) . .
C33 Na1 C12 105.84(6) . .
N4 Na1 C35 67.37(5) . .
N6 Na1 C35 81.22(5) . .
N2 Na1 C35 88.40(6) . .
N3 Na1 C35 63.81(5) . .
C33 Na1 C35 140.99(6) . .
C12 Na1 C35 91.14(5) . .
N4 Na1 H33B 138.1(5) . .
N6 Na1 H33B 69.0(5) . .
N2 Na1 H33B 69.9(5) . .
N3 Na1 H33B 122.1(5) . .
C33 Na1 H33B 16.5(5) . .
C12 Na1 H33B 119.0(5) . .
C35 Na1 H33B 141.6(5) . .
N4 Na1 H35B 80.2(6) . .
N6 Na1 H35B 88.1(5) . .
N2 Na1 H35B 73.9(6) . .
N3 Na1 H35B 79.4(6) . .
C33 Na1 H35B 141.8(5) . .
C12 Na1 H35B 103.0(6) . .
C35 Na1 H35B 15.7(6) . .
H33B Na1 H35B 135.7(8) . .
C3 N1 N2 113.42(15) . .
C3 N1 H1 124.9(15) . .
N2 N1 H1 121.7(15) . .
C1 N2 N1 104.42(14) . .
C1 N2 Na1 143.24(13) . .
N1 N2 Na1 109.34(11) . .
C14 N3 N4 108.54(12) . .
C14 N3 Al1 141.31(11) . .
N4 N3 Al1 110.05(9) . .
C14 N3 Na1 119.33(10) . .
N4 N3 Na1 53.72(7) . .
Al1 N3 Na1 82.54(5) . .
C12 N4 N3 107.07(13) . .
C12 N4 Na1 110.36(10) . .
N3 N4 Na1 97.72(9) . .
C25 N5 N6 108.41(13) . .
C25 N5 Al1 142.96(11) . .
N6 N5 Al1 107.75(9) . .
C23 N6 N5 107.14(12) . .
C23 N6 Na1 130.78(11) . .
N5 N6 Na1 116.43(10) . .
N2 C1 C2 110.37(15) . .
N2 C1 C4 120.23(15) . .
C2 C1 C4 129.40(15) . .
C3 C2 C1 106.84(15) . .
C3 C2 H2 126.6 . .
C1 C2 H2 126.6 . .
N1 C3 C2 104.96(15) . .
N1 C3 C8 121.59(15) . .
C2 C3 C8 133.37(16) . .
C7A C4 C6 139.3(4) . .
C7A C4 C1 111.1(4) . .
C6 C4 C1 109.59(17) . .
C7A C4 C5 55.0(4) . .
C6 C4 C5 111.0(2) . .
C1 C4 C5 108.88(18) . .
C7A C4 C7 56.0(4) . .
C6 C4 C7 109.5(2) . .
C1 C4 C7 109.05(17) . .
C5 C4 C7 108.9(2) . .
C7A C4 C6A 110.7(6) . .
C6 C4 C6A 53.6(5) . .
C1 C4 C6A 109.4(4) . .
C5 C4 C6A 141.7(4) . .
C7 C4 C6A 58.8(5) . .
C7A C4 C5A 107.4(5) . .
C6 C4 C5A 56.3(4) . .
C1 C4 C5A 111.6(3) . .
C5 C4 C5A 57.0(4) . .
C7 C4 C5A 139.3(3) . .
C6A C4 C5A 106.5(6) . .
C4 C5 H5A 109.5 . .
C4 C5 H5B 109.5 . .
H5A C5 H5B 109.5 . .
C4 C5 H5C 109.5 . .
H5A C5 H5C 109.5 . .
H5B C5 H5C 109.5 . .
C4 C6 H6A 109.5 . .
C4 C6 H6B 109.5 . .
H6A C6 H6B 109.5 . .
C4 C6 H6C 109.5 . .
H6A C6 H6C 109.5 . .
H6B C6 H6C 109.5 . .
C4 C7 H7A 109.5 . .
C4 C7 H7B 109.5 . .
H7A C7 H7B 109.5 . .
C4 C7 H7C 109.5 . .
H7A C7 H7C 109.5 . .
H7B C7 H7C 109.5 . .
C4 C5A H5AA 109.5 . .
C4 C5A H5BB 109.5 . .
H5AA C5A H5BB 109.5 . .
C4 C5A H5CC 109.5 . .
H5AA C5A H5CC 109.5 . .
H5BB C5A H5CC 109.5 . .
C4 C7A H7AA 109.5 . .
C4 C7A H7BB 109.5 . .
H7AA C7A H7BB 109.5 . .
C4 C7A H7CC 109.5 . .
H7AA C7A H7CC 109.5 . .
H7BB C7A H7CC 109.5 . .
C4 C6A H6AA 109.5 . .
C4 C6A H6BB 109.5 . .
H6AA C6A H6BB 109.5 . .
C4 C6A H6CC 109.5 . .
H6AA C6A H6CC 109.5 . .
H6BB C6A H6CC 109.5 . .
C3 C8 C9 110.55(15) . .
C3 C8 C11 110.18(14) . .
C9 C8 C11 109.03(15) . .
C3 C8 C10 107.89(15) . .
C9 C8 C10 109.04(15) . .
C11 C8 C10 110.14(15) . .
C8 C9 H9A 109.5 . .
C8 C9 H9B 109.5 . .
H9A C9 H9B 109.5 . .
C8 C9 H9C 109.5 . .
H9A C9 H9C 109.5 . .
H9B C9 H9C 109.5 . .
C8 C10 H10A 109.5 . .
C8 C10 H10B 109.5 . .
H10A C10 H10B 109.5 . .
C8 C10 H10C 109.5 . .
H10A C10 H10C 109.5 . .
H10B C10 H10C 109.5 . .
C8 C11 H11A 109.5 . .
C8 C11 H11B 109.5 . .
H11A C11 H11B 109.5 . .
C8 C11 H11C 109.5 . .
H11A C11 H11C 109.5 . .
H11B C11 H11C 109.5 . .
N4 C12 C13 110.23(14) . .
N4 C12 C15 120.52(14) . .
C13 C12 C15 129.14(15) . .
N4 C12 Na1 45.66(8) . .
C13 C12 Na1 114.32(10) . .
C15 C12 Na1 99.38(10) . .
C14 C13 C12 106.01(14) . .
C14 C13 H13 127.0 . .
C12 C13 H13 127.0 . .
N3 C14 C13 108.14(14) . .
N3 C14 C19 124.48(14) . .
C13 C14 C19 127.34(14) . .
C12 C15 C17 111.10(14) . .
C12 C15 C16 109.20(14) . .
C17 C15 C16 108.91(15) . .
C12 C15 C18 109.66(14) . .
C17 C15 C18 108.83(15) . .
C16 C15 C18 109.10(16) . .
C15 C16 H16A 109.5 . .
C15 C16 H16B 109.5 . .
H16A C16 H16B 109.5 . .
C15 C16 H16C 109.5 . .
H16A C16 H16C 109.5 . .
H16B C16 H16C 109.5 . .
C15 C17 H17A 109.5 . .
C15 C17 H17B 109.5 . .
H17A C17 H17B 109.5 . .
C15 C17 H17C 109.5 . .
H17A C17 H17C 109.5 . .
H17B C17 H17C 109.5 . .
C15 C18 H18A 109.5 . .
C15 C18 H18B 109.5 . .
H18A C18 H18B 109.5 . .
C15 C18 H18C 109.5 . .
H18A C18 H18C 109.5 . .
H18B C18 H18C 109.5 . .
C14 C19 C22 112.30(13) . .
C14 C19 C20 109.51(13) . .
C22 C19 C20 107.88(14) . .
C14 C19 C21 109.31(13) . .
C22 C19 C21 109.36(14) . .
C20 C19 C21 108.40(14) . .
C19 C20 H20A 109.5 . .
C19 C20 H20B 109.5 . .
H20A C20 H20B 109.5 . .
C19 C20 H20C 109.5 . .
H20A C20 H20C 109.5 . .
H20B C20 H20C 109.5 . .
C19 C21 H21A 109.5 . .
C19 C21 H21B 109.5 . .
H21A C21 H21B 109.5 . .
C19 C21 H21C 109.5 . .
H21A C21 H21C 109.5 . .
H21B C21 H21C 109.5 . .
C19 C22 H22A 109.5 . .
C19 C22 H22B 109.5 . .
H22A C22 H22B 109.5 . .
C19 C22 H22C 109.5 . .
H22A C22 H22C 109.5 . .
H22B C22 H22C 109.5 . .
N6 C23 C24 110.12(14) . .
N6 C23 C30 122.12(14) . .
C24 C23 C30 127.69(15) . .
C25 C24 C23 105.97(14) . .
C25 C24 H24 127.0 . .
C23 C24 H24 127.0 . .
N5 C25 C24 108.34(14) . .
N5 C25 C26 123.68(14) . .
C24 C25 C26 127.98(14) . .
C25 C26 C28 110.50(13) . .
C25 C26 C27 109.58(13) . .
C28 C26 C27 108.31(13) . .
C25 C26 C29 110.14(13) . .
C28 C26 C29 109.65(14) . .
C27 C26 C29 108.62(13) . .
C26 C27 H27A 109.5 . .
C26 C27 H27B 109.5 . .
H27A C27 H27B 109.5 . .
C26 C27 H27C 109.5 . .
H27A C27 H27C 109.5 . .
H27B C27 H27C 109.5 . .
C26 C28 H28A 109.5 . .
C26 C28 H28B 109.5 . .
H28A C28 H28B 109.5 . .
C26 C28 H28C 109.5 . .
H28A C28 H28C 109.5 . .
H28B C28 H28C 109.5 . .
C26 C29 H29A 109.5 . .
C26 C29 H29B 109.5 . .
H29A C29 H29B 109.5 . .
C26 C29 H29C 109.5 . .
H29A C29 H29C 109.5 . .
H29B C29 H29C 109.5 . .
C23 C30 C33 111.91(15) . .
C23 C30 C32 109.20(14) . .
C33 C30 C32 109.76(18) . .
C23 C30 C31 108.20(14) . .
C33 C30 C31 108.01(16) . .
C32 C30 C31 109.73(19) . .
C30 C31 H31A 109.5 . .
C30 C31 H31B 109.5 . .
H31A C31 H31B 109.5 . .
C30 C31 H31C 109.5 . .
H31A C31 H31C 109.5 . .
H31B C31 H31C 109.5 . .
C30 C32 H32A 109.5 . .
C30 C32 H32B 109.5 . .
H32A C32 H32B 109.5 . .
C30 C32 H32C 109.5 . .
H32A C32 H32C 109.5 . .
H32B C32 H32C 109.5 . .
C30 C33 Na1 107.50(12) . .
C30 C33 H33A 109.5(12) . .
Na1 C33 H33A 64.6(12) . .
C30 C33 H33B 109.0(14) . .
Na1 C33 H33B 50.6(14) . .
H33A C33 H33B 111.4(18) . .
C30 C33 H33C 108.1(13) . .
Na1 C33 H33C 144.3(13) . .
H33A C33 H33C 104.9(18) . .
H33B C33 H33C 113.8(19) . .
Al1 C34 H34A 109.5 . .
Al1 C34 H34B 109.5 . .
H34A C34 H34B 109.5 . .
Al1 C34 H34C 109.5 . .
H34A C34 H34C 109.5 . .
H34B C34 H34C 109.5 . .
Al1 C35 Na1 76.33(6) . .
Al1 C35 H35A 111.4(16) . .
Na1 C35 H35A 107.6(16) . .
Al1 C35 H35B 118.7(15) . .
Na1 C35 H35B 47.0(15) . .
H35A C35 H35B 107(2) . .
Al1 C35 H35C 110.7(15) . .
Na1 C35 H35C 140.5(15) . .
H35A C35 H35C 105(2) . .
H35B C35 H35C 103(2) . .
C37 C36 H36A 109.5 . .
C37 C36 H36B 109.5 . .
H36A C36 H36B 109.5 . .
C37 C36 H36C 109.5 . .
H36A C36 H36C 109.5 . .
H36B C36 H36C 109.5 . .
C36 C37 C38 139(3) . .
C36 C37 C39 111(3) . 2_755
C38 C37 C39 109(3) . 2_755
C39 C38 C37 135.5(19) . .
C39 C38 H38A 112.2 . .
C37 C38 H38A 112.2 . .
C38 C39 C37 115(2) . 2_755
C38 C39 H39A 122.4 . .
C37 C39 H39A 122.4 2_755 .
C42 C40 C41 122(2) 2_755 .
C42 C40 H40A 119.1 2_755 .
C41 C40 H40A 119.1 . .
C42 C41 C40 120.4(18) . .
C42 C41 H41A 119.8 . .
C40 C41 H41A 119.8 . .
C40 C42 C41 117.8(19) 2_755 .
C40 C42 H42A 121.1 2_755 .
C41 C42 H42A 121.1 . .

loop_
_geom_bond_atom_site_label_1
_geom_bond_atom_site_label_2
_geom_bond_distance
_geom_bond_site_symmetry_2
Al1 N3 1.9395(14) .
Al1 N5 1.9422(14) .
Al1 C35 1.9734(19) .
Al1 C34 1.9743(18) .
Na1 N4 2.3466(15) .
Na1 N6 2.3693(15) .
Na1 N2 2.3692(16) .
Na1 N3 2.8844(15) .
Na1 C33 3.074(2) .
Na1 C12 3.0758(17) .
Na1 C35 3.103(2) .
Na1 H33B 2.58(2) .
Na1 H35B 2.55(2) .
N1 C3 1.348(2) .
N1 N2 1.362(2) .
N1 H1 0.89(2) .
N2 C1 1.330(2) .
N3 C14 1.364(2) .
N3 N4 1.3914(18) .
N4 C12 1.333(2) .
N5 C25 1.364(2) .
N5 N6 1.3958(18) .
N6 C23 1.330(2) .
C1 C2 1.404(2) .
C1 C4 1.514(2) .
C2 C3 1.372(2) .
C2 H2 0.9500 .
C3 C8 1.506(2) .
C4 C7A 1.506(9) .
C4 C6 1.511(3) .
C4 C5 1.520(4) .
C4 C7 1.532(3) .
C4 C6A 1.569(10) .
C4 C5A 1.590(8) .
C5 H5A 0.9800 .
C5 H5B 0.9800 .
C5 H5C 0.9800 .
C6 H6A 0.9800 .
C6 H6B 0.9800 .
C6 H6C 0.9800 .
C7 H7A 0.9800 .
C7 H7B 0.9800 .
C7 H7C 0.9800 .
C5A H5AA 0.9800 .
C5A H5BB 0.9800 .
C5A H5CC 0.9800 .
C7A H7AA 0.9800 .
C7A H7BB 0.9800 .
C7A H7CC 0.9800 .
C6A H6AA 0.9800 .
C6A H6BB 0.9800 .
C6A H6CC 0.9800 .
C8 C9 1.525(2) .
C8 C11 1.534(3) .
C8 C10 1.538(2) .
C9 H9A 0.9800 .
C9 H9B 0.9800 .
C9 H9C 0.9800 .
C10 H10A 0.9800 .
C10 H10B 0.9800 .
C10 H10C 0.9800 .
C11 H11A 0.9800 .
C11 H11B 0.9800 .
C11 H11C 0.9800 .
C12 C13 1.393(2) .
C12 C15 1.522(2) .
C13 C14 1.382(2) .
C13 H13 0.9500 .
C14 C19 1.520(2) .
C15 C17 1.523(2) .
C15 C16 1.532(2) .
C15 C18 1.534(2) .
C16 H16A 0.9800 .
C16 H16B 0.9800 .
C16 H16C 0.9800 .
C17 H17A 0.9800 .
C17 H17B 0.9800 .
C17 H17C 0.9800 .
C18 H18A 0.9800 .
C18 H18B 0.9800 .
C18 H18C 0.9800 .
C19 C22 1.535(2) .
C19 C20 1.536(2) .
C19 C21 1.540(2) .
C20 H20A 0.9800 .
C20 H20B 0.9800 .
C20 H20C 0.9800 .
C21 H21A 0.9800 .
C21 H21B 0.9800 .
C21 H21C 0.9800 .
C22 H22A 0.9800 .
C22 H22B 0.9800 .
C22 H22C 0.9800 .
C23 C24 1.400(2) .
C23 C30 1.521(2) .
C24 C25 1.378(2) .
C24 H24 0.9500 .
C25 C26 1.523(2) .
C26 C28 1.531(2) .
C26 C27 1.537(2) .
C26 C29 1.538(2) .
C27 H27A 0.9800 .
C27 H27B 0.9800 .
C27 H27C 0.9800 .
C28 H28A 0.9800 .
C28 H28B 0.9800 .
C28 H28C 0.9800 .
C29 H29A 0.9800 .
C29 H29B 0.9800 .
C29 H29C 0.9800 .
C30 C33 1.522(3) .
C30 C32 1.524(3) .
C30 C31 1.535(3) .
C31 H31A 0.9800 .
C31 H31B 0.9800 .
C31 H31C 0.9800 .
C32 H32A 0.9800 .
C32 H32B 0.9800 .
C32 H32C 0.9800 .
C33 H33A 1.01(2) .
C33 H33B 0.95(2) .
C33 H33C 0.97(2) .
C34 H34A 0.9800 .
C34 H34B 0.9800 .
C34 H34C 0.9800 .
C35 H35A 0.97(3) .
C35 H35B 0.95(3) .
C35 H35C 0.94(3) .
C36 C37 1.10(4) .
C36 H36A 0.9800 .
C36 H36B 0.9800 .
C36 H36C 0.9800 .
C37 C38 1.45(4) .
C37 C39 1.52(4) 2_755
C38 C39 1.38(3) .
C38 H38A 0.9500 .
C39 C37 1.52(4) 2_755
C39 H39A 0.9500 .
C40 C42 1.27(3) 2_755
C40 C41 1.37(2) .
C40 H40A 0.9500 .
C41 C42 1.301(18) .
C41 H41A 0.9500 .
C42 C40 1.27(3) 2_755
C42 H42A 0.9500 .

loop_
_geom_torsion_atom_site_label_1
_geom_torsion_atom_site_label_2
_geom_torsion_atom_site_label_3
_geom_torsion_atom_site_label_4
_geom_torsion
_geom_torsion_site_symmetry_1
_geom_torsion_site_symmetry_4
C3 N1 N2 C1 0.4(2) . .
C3 N1 N2 Na1 -164.79(13) . .
N4 Na1 N2 C1 -70.7(3) . .
N6 Na1 N2 C1 178.8(2) . .
N3 Na1 N2 C1 -129.1(2) . .
C33 Na1 N2 C1 118.4(2) . .
C12 Na1 N2 C1 -11.3(4) . .
C35 Na1 N2 C1 -100.1(2) . .
N4 Na1 N2 N1 84.88(17) . .
N6 Na1 N2 N1 -25.61(13) . .
N3 Na1 N2 N1 26.47(19) . .
C33 Na1 N2 N1 -85.95(13) . .
C12 Na1 N2 N1 144.28(17) . .
C35 Na1 N2 N1 55.53(13) . .
N5 Al1 N3 C14 68.20(18) . .
C35 Al1 N3 C14 179.28(17) . .
C34 Al1 N3 C14 -58.60(19) . .
N5 Al1 N3 N4 -107.53(10) . .
C35 Al1 N3 N4 3.55(12) . .
C34 Al1 N3 N4 125.68(11) . .
N5 Al1 N3 Na1 -60.61(5) . .
C35 Al1 N3 Na1 50.47(8) . .
C34 Al1 N3 Na1 172.59(6) . .
N4 Na1 N3 C14 92.29(14) . .
N6 Na1 N3 C14 -86.81(11) . .
N2 Na1 N3 C14 -144.56(13) . .
C33 Na1 N3 C14 -37.80(12) . .
C12 Na1 N3 C14 58.62(11) . .
C35 Na1 N3 C14 -177.32(12) . .
N6 Na1 N3 N4 -179.10(10) . .
N2 Na1 N3 N4 123.14(13) . .
C33 Na1 N3 N4 -130.09(9) . .
C12 Na1 N3 N4 -33.68(9) . .
C35 Na1 N3 N4 90.39(10) . .
N4 Na1 N3 Al1 -121.67(10) . .
N6 Na1 N3 Al1 59.23(5) . .
N2 Na1 N3 Al1 1.47(12) . .
C33 Na1 N3 Al1 108.24(6) . .
C12 Na1 N3 Al1 -155.35(8) . .
C35 Na1 N3 Al1 -31.28(5) . .
C14 N3 N4 C12 0.89(16) . .
Al1 N3 N4 C12 178.07(10) . .
Na1 N3 N4 C12 114.14(13) . .
C14 N3 N4 Na1 -113.25(11) . .
Al1 N3 N4 Na1 63.94(9) . .
N6 Na1 N4 C12 -110.64(11) . .
N2 Na1 N4 C12 140.00(13) . .
N3 Na1 N4 C12 -111.49(15) . .
C33 Na1 N4 C12 -50.83(13) . .
C35 Na1 N4 C12 172.07(12) . .
N6 Na1 N4 N3 0.84(9) . .
N2 Na1 N4 N3 -108.51(13) . .
C33 Na1 N4 N3 60.66(10) . .
C12 Na1 N4 N3 111.49(15) . .
C35 Na1 N4 N3 -76.45(9) . .
N3 Al1 N5 C25 -135.79(17) . .
C35 Al1 N5 C25 110.84(18) . .
C34 Al1 N5 C25 -13.9(2) . .
N3 Al1 N5 N6 31.32(10) . .
C35 Al1 N5 N6 -82.05(11) . .
C34 Al1 N5 N6 153.21(10) . .
C25 N5 N6 C23 1.69(16) . .
Al1 N5 N6 C23 -170.17(10) . .
C25 N5 N6 Na1 -154.72(10) . .
Al1 N5 N6 Na1 33.42(11) . .
N4 Na1 N6 C23 149.22(14) . .
N2 Na1 N6 C23 -57.12(14) . .
N3 Na1 N6 C23 149.65(14) . .
C33 Na1 N6 C23 26.02(13) . .
C12 Na1 N6 C23 126.04(13) . .
C35 Na1 N6 C23 -145.13(14) . .
N4 Na1 N6 N5 -61.11(10) . .
N2 Na1 N6 N5 92.55(11) . .
N3 Na1 N6 N5 -60.67(10) . .
C33 Na1 N6 N5 175.69(12) . .
C12 Na1 N6 N5 -84.29(10) . .
C35 Na1 N6 N5 4.55(10) . .
N1 N2 C1 C2 -0.2(2) . .
Na1 N2 C1 C2 156.04(17) . .
N1 N2 C1 C4 179.87(16) . .
Na1 N2 C1 C4 -23.8(3) . .
N2 C1 C2 C3 0.0(2) . .
C4 C1 C2 C3 179.87(17) . .
N2 N1 C3 C2 -0.4(2) . .
N2 N1 C3 C8 176.76(16) . .
C1 C2 C3 N1 0.26(19) . .
C1 C2 C3 C8 -176.46(17) . .
N2 C1 C4 C7A 130.1(5) . .
C2 C1 C4 C7A -49.8(5) . .
N2 C1 C4 C6 -50.2(3) . .
C2 C1 C4 C6 129.9(2) . .
N2 C1 C4 C5 71.3(2) . .
C2 C1 C4 C5 -108.5(2) . .
N2 C1 C4 C7 -170.0(2) . .
C2 C1 C4 C7 10.1(3) . .
N2 C1 C4 C6A -107.3(5) . .
C2 C1 C4 C6A 72.8(5) . .
N2 C1 C4 C5A 10.3(5) . .
C2 C1 C4 C5A -169.6(4) . .
N1 C3 C8 C9 167.99(17) . .
C2 C3 C8 C9 -15.7(3) . .
N1 C3 C8 C11 47.4(2) . .
C2 C3 C8 C11 -136.3(2) . .
N1 C3 C8 C10 -72.9(2) . .
C2 C3 C8 C10 103.4(2) . .
N3 N4 C12 C13 -0.62(17) . .
Na1 N4 C12 C13 104.68(13) . .
N3 N4 C12 C15 -177.16(13) . .
Na1 N4 C12 C15 -71.86(16) . .
N3 N4 C12 Na1 -105.30(12) . .
N6 Na1 C12 N4 73.90(11) . .
N2 Na1 C12 N4 -95.6(2) . .
N3 Na1 C12 N4 40.71(10) . .
C33 Na1 C12 N4 137.13(11) . .
C35 Na1 C12 N4 -7.32(11) . .
N4 Na1 C12 C13 -95.11(16) . .
N6 Na1 C12 C13 -21.21(12) . .
N2 Na1 C12 C13 169.25(18) . .
N3 Na1 C12 C13 -54.39(11) . .
C33 Na1 C12 C13 42.02(12) . .
C35 Na1 C12 C13 -102.43(12) . .
N4 Na1 C12 C15 123.93(16) . .
N6 Na1 C12 C15 -162.17(9) . .
N2 Na1 C12 C15 28.3(2) . .
N3 Na1 C12 C15 164.64(12) . .
C33 Na1 C12 C15 -98.95(10) . .
C35 Na1 C12 C15 116.61(10) . .
N4 C12 C13 C14 0.12(18) . .
C15 C12 C13 C14 176.28(15) . .
Na1 C12 C13 C14 49.52(15) . .
N4 N3 C14 C13 -0.82(17) . .
Al1 N3 C14 C13 -176.58(13) . .
Na1 N3 C14 C13 -58.99(15) . .
N4 N3 C14 C19 -178.70(13) . .
Al1 N3 C14 C19 5.5(3) . .
Na1 N3 C14 C19 123.13(13) . .
C12 C13 C14 N3 0.44(17) . .
C12 C13 C14 C19 178.24(15) . .
N4 C12 C15 C17 -28.4(2) . .
C13 C12 C15 C17 155.74(17) . .
Na1 C12 C15 C17 -71.99(14) . .
N4 C12 C15 C16 91.71(18) . .
C13 C12 C15 C16 -84.1(2) . .
Na1 C12 C15 C16 48.16(14) . .
N4 C12 C15 C18 -148.80(16) . .
C13 C12 C15 C18 35.4(2) . .
Na1 C12 C15 C18 167.66(13) . .
N3 C14 C19 C22 -41.0(2) . .
C13 C14 C19 C22 141.57(16) . .
N3 C14 C19 C20 -160.79(15) . .
C13 C14 C19 C20 21.7(2) . .
N3 C14 C19 C21 80.60(18) . .
C13 C14 C19 C21 -96.87(19) . .
N5 N6 C23 C24 -1.66(17) . .
Na1 N6 C23 C24 150.10(11) . .
N5 N6 C23 C30 175.60(14) . .
Na1 N6 C23 C30 -32.6(2) . .
N6 C23 C24 C25 1.01(18) . .
C30 C23 C24 C25 -176.06(15) . .
N6 N5 C25 C24 -1.07(17) . .
Al1 N5 C25 C24 165.99(14) . .
N6 N5 C25 C26 178.46(13) . .
Al1 N5 C25 C26 -14.5(3) . .
C23 C24 C25 N5 0.07(17) . .
C23 C24 C25 C26 -179.44(15) . .
N5 C25 C26 C28 -47.4(2) . .
C24 C25 C26 C28 132.05(17) . .
N5 C25 C26 C27 -166.66(14) . .
C24 C25 C26 C27 12.8(2) . .
N5 C25 C26 C29 73.91(19) . .
C24 C25 C26 C29 -106.65(18) . .
N6 C23 C30 C33 8.6(2) . .
C24 C23 C30 C33 -174.62(17) . .
N6 C23 C30 C32 130.4(2) . .
C24 C23 C30 C32 -52.9(3) . .
N6 C23 C30 C31 -110.25(18) . .
C24 C23 C30 C31 66.5(2) . .
C23 C30 C33 Na1 9.23(18) . .
C32 C30 C33 Na1 -112.17(16) . .
C31 C30 C33 Na1 128.23(13) . .
N4 Na1 C33 C30 -95.30(14) . .
N6 Na1 C33 C30 -15.87(12) . .
N2 Na1 C33 C30 79.62(14) . .
N3 Na1 C33 C30 -69.63(14) . .
C12 Na1 C33 C30 -114.41(13) . .
C35 Na1 C33 C30 -1.88(19) . .
N3 Al1 C35 Na1 -47.02(6) . .
N5 Al1 C35 Na1 62.92(6) . .
C34 Al1 C35 Na1 -168.44(6) . .
N4 Na1 C35 Al1 62.57(6) . .
N6 Na1 C35 Al1 -39.17(6) . .
N2 Na1 C35 Al1 -131.87(7) . .
N3 Na1 C35 Al1 31.39(5) . .
C33 Na1 C35 Al1 -51.49(12) . .
C12 Na1 C35 Al1 65.79(6) . .
C36 C37 C38 C39 177(2) . .
C39 C37 C38 C39 -7(4) 2_755 .
C37 C38 C39 C37 7(4) . 2_755
C42 C40 C41 C42 2(3) 2_755 .
C40 C41 C42 C40 -2(3) . 2_755
